data_7003989
loop_
_publ_author_name
'Brice\~no, Alexander'
'Fulgence, Aaron'
'Hill, Yennifer'
'Atencio, Reinaldo'

_publ_section_title
;
 A non-photochemical route for the regioselective preparation of
 rtct-pyridylcyclobutanes via hydrothermal isomerisation promoted by
 polymolybdates
;
_journal_issue 25
_journal_name_full 'Dalton Transactions'
_journal_page_first 3275
_journal_page_last 3278
_journal_paper_doi 10.1039/b801845f
_journal_year 2008
_chemical_compound_source Synthesis
_chemical_formula_moiety '(C48 H44 N8 Mo8 O26), 12(H2O)'
_chemical_formula_sum 'C48 H68 Mo8 N8 O38'
_chemical_formula_weight 2132.62
_chemical_name_systematic
;
?
;
_space_group_IT_number 14
_symmetry_cell_setting monoclinic
_symmetry_space_group_name_Hall '-P 2yn'
_symmetry_space_group_name_H-M 'P 1 21/n 1'
_atom_sites_solution_hydrogens geom
_atom_sites_solution_primary direct
_atom_sites_solution_secondary difmap
_audit_creation_method SHELXL-97
_cell_angle_alpha 90.00
_cell_angle_beta 102.3160(10)
_cell_angle_gamma 90.00
_cell_formula_units_Z 2
_cell_length_a 13.0150(4)
_cell_length_b 20.6053(4)
_cell_length_c 12.9391(3)
_cell_measurement_reflns_used 5215
_cell_measurement_temperature 293(2)
_cell_measurement_theta_max 28.04
_cell_measurement_theta_min 1.88
_cell_volume 3390.12(15)
_computing_cell_refinement 'CrystalClear (Rigaku/MSC Inc., 2005)'
_computing_data_collection 'CrystalClear (Rigaku/MSC Inc., 2005)'
_computing_data_reduction 'CrystalClear (Rigaku/MSC Inc., 2005)'
_computing_molecular_graphics
;
SHELXLTL-NT V5.1 (Bruker AXS, 1998) and DIAMOND
(Brandenburg, 1998)
;
_computing_publication_material
;
SHELXLTL-NT V5.1 (Bruker AXS, 1998) and PLATON (Spek, 2003).
;
_computing_structure_refinement 'SHELXLTL-NT V5.1 (Bruker AXS, 1998)'
_computing_structure_solution 'SHELXLTL-NT V5.1 (Bruker AXS, 1998)'
_diffrn_ambient_temperature 293(2)
_diffrn_detector_area_resol_mean 14.6306
_diffrn_measured_fraction_theta_full 0.979
_diffrn_measured_fraction_theta_max 0.803
_diffrn_measurement_device
;
Mercury (2x2 bin mode)
;
_diffrn_measurement_device_type 'Rigaku AFC7S Mercury'
_diffrn_measurement_method '\w '
_diffrn_radiation_detector CCD
_diffrn_radiation_monochromator graphite
_diffrn_radiation_source 'normal-focus sealed tube'
_diffrn_radiation_type MoK\a
_diffrn_radiation_wavelength 0.71070
_diffrn_reflns_av_R_equivalents 0.0972
_diffrn_reflns_av_sigmaI/netI 0.0950
_diffrn_reflns_limit_h_max 15
_diffrn_reflns_limit_h_min -11
_diffrn_reflns_limit_k_max 23
_diffrn_reflns_limit_k_min -23
_diffrn_reflns_limit_l_max 15
_diffrn_reflns_limit_l_min -15
_diffrn_reflns_number 38836
_diffrn_reflns_theta_full 25.00
_diffrn_reflns_theta_max 28.06
_diffrn_reflns_theta_min 1.88
_diffrn_standards_decay_% 0
_diffrn_standards_interval_count 0
_diffrn_standards_interval_time 0
_diffrn_standards_number 0
_exptl_absorpt_coefficient_mu 1.533
_exptl_absorpt_correction_T_max 0.842
_exptl_absorpt_correction_T_min 0.738
_exptl_absorpt_correction_type multi-scan
_exptl_absorpt_process_details 'Jacobson, R. (1998) Private communication'
_exptl_crystal_colour Colorless
_exptl_crystal_density_diffrn 2.089
_exptl_crystal_density_method 'not measured'
_exptl_crystal_description needle
_exptl_crystal_F_000 2104
_exptl_crystal_size_max 0.28
_exptl_crystal_size_mid 0.15
_exptl_crystal_size_min 0.10
_refine_diff_density_max 1.092
_refine_diff_density_min -0.961
_refine_diff_density_rms 0.173
_refine_ls_extinction_method none
_refine_ls_goodness_of_fit_ref 1.068
_refine_ls_hydrogen_treatment constr
_refine_ls_matrix_type full
_refine_ls_number_parameters 452
_refine_ls_number_reflns 6620
_refine_ls_number_restraints 36
_refine_ls_restrained_S_all 1.071
_refine_ls_R_factor_all 0.1265
_refine_ls_R_factor_gt 0.0675
_refine_ls_shift/su_max 0.001
_refine_ls_shift/su_mean 0.000
_refine_ls_structure_factor_coef Fsqd
_refine_ls_weighting_details 'calc w=1/[\s^2^(Fo^2^)+(0.0555P)^2^+21.7959P] where P=(Fo^2^+2Fc^2^)/3'
_refine_ls_weighting_scheme calc
_refine_ls_wR_factor_gt 0.1385
_refine_ls_wR_factor_ref 0.1687
_reflns_number_gt 4128
_reflns_number_total 6620
_reflns_threshold_expression >2sigma(I)
_cod_data_source_file b801845f.txt
_cod_data_source_block p21n
_cod_depositor_comments
;
The following automatic conversions were performed:
'_symmetry_cell_setting' value 'Monoclinic' changed to 'monoclinic'
according to '/home/saulius/struct/CIF-dictionaries/cif_core.dic'
dictionary named 'cif_core.dic' version 2.4.1 from
2010-06-29.

'_exptl_absorpt_correction_type' value 'Multi-scan' changed
to 'multi-scan' according to
'/home/saulius/struct/CIF-dictionaries/cif_core.dic' dictionary named
'cif_core.dic' version 2.4.1 from 2010-06-29.

Automatic conversion script
Id: cif_fix_enum 1527 2010-12-29 10:47:43Z saulius 
;
_cod_original_sg_symbol_H-M P21/n
_cod_database_code 7003989

loop_
_symmetry_equiv_pos_as_xyz
'x, y, z'
'-x+1/2, y+1/2, -z+1/2'
'-x, -y, -z'
'x-1/2, -y-1/2, z-1/2'

loop_
_atom_site_label
_atom_site_type_symbol
_atom_site_fract_x
_atom_site_fract_y
_atom_site_fract_z
_atom_site_U_iso_or_equiv
_atom_site_adp_type
_atom_site_occupancy
_atom_site_symmetry_multiplicity
_atom_site_calc_flag
_atom_site_refinement_flags
_atom_site_disorder_assembly
_atom_site_disorder_group
Mo1 Mo 1.22861(6) -0.05841(4) 0.34061(7) 0.0369(2) Uani 1 1 d . . .
Mo2 Mo 1.41891(6) 0.05401(4) 0.41788(7) 0.0320(2) Uani 1 1 d . . .
Mo3 Mo 1.33950(6) 0.00251(4) 0.62756(7) 0.0351(2) Uani 1 1 d . . .
Mo4 Mo 1.55139(7) 0.08458(5) 0.73109(7) 0.0416(3) Uani 1 1 d . . .
O1 O 1.4741(4) 0.0457(3) 0.5690(5) 0.0310(14) Uani 1 1 d . . .
O2 O 1.5329(5) 0.0789(3) 0.3782(5) 0.0363(15) Uani 1 1 d . . .
O3 O 1.3442(5) 0.1220(3) 0.4056(6) 0.0446(17) Uani 1 1 d . . .
O4 O 1.3122(5) -0.0101(3) 0.4769(5) 0.0324(15) Uani 1 1 d . . .
O5 O 1.3529(5) 0.0046(3) 0.2981(5) 0.0356(15) Uani 1 1 d . . .
O6 O 1.6223(6) 0.0864(4) 0.8587(6) 0.058(2) Uani 1 1 d . . .
O7 O 1.4472(5) 0.0211(3) 0.7530(5) 0.0418(17) Uani 1 1 d . . .
O9 O 1.3395(5) -0.1175(3) 0.3416(5) 0.0416(17) Uani 1 1 d . . .
O10 O 1.2617(5) 0.0685(3) 0.6304(6) 0.0480(19) Uani 1 1 d . . .
O11 O 1.1649(5) -0.0613(4) 0.2102(6) 0.0508(19) Uani 1 1 d . . .
O12 O 1.2742(5) -0.0598(3) 0.6736(6) 0.0524(19) Uani 1 1 d . . .
O13 O 1.1493(5) -0.1000(3) 0.4054(6) 0.0483(18) Uani 1 1 d . . .
O14 O 1.4795(5) 0.1539(4) 0.7175(6) 0.059(2) Uani 1 1 d . . .
C1 C 0.9471(7) 0.2052(5) 0.3473(8) 0.036(2) Uani 1 1 d . . .
H1A H 0.9824 0.2418 0.3211 0.044 Uiso 1 1 calc R . .
C2 C 0.9029(7) 0.2284(5) 0.4450(8) 0.041(2) Uani 1 1 d . . .
H2 H 0.8788 0.1904 0.4788 0.049 Uiso 1 1 calc R . .
C3 C 0.8077(7) 0.2574(5) 0.3626(8) 0.041(2) Uani 1 1 d . . .
H3 H 0.8288 0.2993 0.3380 0.049 Uiso 1 1 calc R . .
C4 C 0.8302(7) 0.2032(5) 0.2862(8) 0.038(2) Uani 1 1 d . . .
H4 H 0.7980 0.1625 0.3026 0.046 Uiso 1 1 calc R . .
C5 C 1.0139(7) 0.1452(4) 0.3489(8) 0.036(2) Uani 1 1 d . . .
C6 C 1.0610(8) 0.1331(5) 0.2660(8) 0.044(3) Uani 1 1 d . . .
H6 H 1.0547 0.1623 0.2102 0.052 Uiso 1 1 calc R . .
C7 C 1.1179(8) 0.0768(5) 0.2669(8) 0.045(3) Uani 1 1 d . . .
H7 H 1.1481 0.0684 0.2094 0.054 Uiso 1 1 calc R . .
C8 C 1.0865(7) 0.0470(5) 0.4270(8) 0.045(3) Uani 1 1 d . . .
H8 H 1.0980 0.0187 0.4843 0.054 Uiso 1 1 calc R . .
C9 C 1.0249(8) 0.0992(5) 0.4305(8) 0.045(3) Uani 1 1 d . . .
H9 H 0.9904 0.1046 0.4859 0.054 Uiso 1 1 calc R . .
C10 C 0.9613(8) 0.2718(6) 0.5278(8) 0.047(3) Uani 1 1 d . . .
C11 C 1.0167(9) 0.3253(6) 0.5092(9) 0.055(3) Uani 1 1 d . . .
H11 H 1.0261 0.3330 0.4410 0.065 Uiso 1 1 calc R . .
C12 C 1.0572(10) 0.3665(7) 0.5857(12) 0.077(4) Uani 1 1 d . . .
H12 H 1.0951 0.4023 0.5708 0.092 Uiso 1 1 calc R . .
N2 N 1.0439(10) 0.3567(9) 0.6845(13) 0.118(6) Uani 1 1 d . . .
H2N H 1.0669 0.3850 0.7328 0.142 Uiso 1 1 calc R . .
C14 C 0.9523(12) 0.2595(8) 0.6316(11) 0.087(5) Uani 1 1 d . . .
H14 H 0.9180 0.2224 0.6476 0.105 Uiso 1 1 calc R . .
C15 C 0.7044(9) 0.2654(6) 0.3928(13) 0.075(3) Uani 1 1 d U . .
C16 C 0.6619(9) 0.2183(6) 0.4496(12) 0.075(3) Uani 1 1 d U . .
H16 H 0.6957 0.1786 0.4646 0.090 Uiso 1 1 calc R . .
C17 C 0.5695(10) 0.2306(7) 0.4837(15) 0.094(3) Uani 1 1 d U . .
H17 H 0.5450 0.1992 0.5241 0.113 Uiso 1 1 calc R . .
N3 N 0.5148(10) 0.2848(7) 0.4617(14) 0.114(3) Uani 1 1 d U . .
C18 C 0.5528(13) 0.3297(8) 0.4022(17) 0.118(4) Uani 1 1 d U . .
H18 H 0.5133 0.3669 0.3816 0.142 Uiso 1 1 calc R . .
C19 C 0.6495(10) 0.3224(7) 0.3703(15) 0.097(3) Uani 1 1 d U . .
H19 H 0.6755 0.3557 0.3347 0.116 Uiso 1 1 calc R . .
C20 C 0.8054(7) 0.2134(5) 0.1698(9) 0.040(2) Uani 1 1 d . . .
C21 C 0.7715(8) 0.2722(6) 0.1199(10) 0.054(3) Uani 1 1 d . . .
H21 H 0.7642 0.3084 0.1606 0.064 Uiso 1 1 calc R . .
C22 C 0.7497(10) 0.2768(8) 0.0152(12) 0.071(4) Uani 1 1 d . . .
H22 H 0.7225 0.3155 -0.0162 0.086 Uiso 1 1 calc R . .
C23 C 0.7992(9) 0.1702(7) -0.0036(11) 0.063(4) Uani 1 1 d . . .
H23 H 0.8094 0.1360 -0.0473 0.076 Uiso 1 1 calc R . .
C24 C 0.8183(8) 0.1614(6) 0.1039(10) 0.057(3) Uani 1 1 d . . .
H24 H 0.8398 0.1211 0.1329 0.069 Uiso 1 1 calc R . .
N1 N 1.1323(6) 0.0334(4) 0.3455(7) 0.0367(19) Uani 1 1 d . . .
C13 C 0.9944(15) 0.3025(10) 0.7093(13) 0.114(6) Uani 1 1 d . . .
H13 H 0.9893 0.2948 0.7789 0.137 Uiso 1 1 calc R . .
N4 N 0.7656(7) 0.2279(7) -0.0458(9) 0.071(3) Uani 1 1 d . . .
H4N H 0.7544 0.2332 -0.1132 0.085 Uiso 1 1 calc R . .
O1W O 1.2639(8) -0.2398(5) 0.2587(7) 0.094(3) Uani 1 1 d . . .
O2W O 1.297(3) 0.0551(17) 1.082(3) 0.194(10) Uiso 0.60 1 d P . .
O2WA O 1.230(4) 0.019(2) 1.042(4) 0.194(10) Uiso 0.40 1 d P . .
O3W O 1.039(3) -0.014(3) 0.979(4) 0.260(16) Uiso 0.56 1 d P . .
O3WA O 1.125(5) -0.009(3) 0.952(5) 0.260(16) Uiso 0.44 1 d P . .
O4W O 1.079(3) 0.0519(17) 0.725(3) 0.190(10) Uiso 0.54 1 d P . .
O4WA O 1.133(3) 0.003(2) 0.821(3) 0.190(10) Uiso 0.46 1 d P . .
O5W O 1.147(2) -0.4648(15) 0.572(2) 0.141(7) Uiso 0.50 1 d P . .
O5WA O 1.070(2) -0.4825(15) 0.540(2) 0.141(7) Uiso 0.50 1 d P . .
O6W O 0.2923(18) 0.1315(12) 0.1450(18) 0.151(7) Uiso 0.65 1 d P . .
O6WA O 0.199(3) 0.161(2) 0.095(3) 0.151(7) Uiso 0.35 1 d P . .

loop_
_atom_site_aniso_label
_atom_site_aniso_U_11
_atom_site_aniso_U_22
_atom_site_aniso_U_33
_atom_site_aniso_U_23
_atom_site_aniso_U_13
_atom_site_aniso_U_12
Mo1 0.0322(5) 0.0348(5) 0.0437(6) -0.0032(4) 0.0078(4) 0.0007(4)
Mo2 0.0354(5) 0.0253(5) 0.0360(5) 0.0017(4) 0.0087(4) 0.0030(3)
Mo3 0.0357(5) 0.0325(5) 0.0395(5) 0.0015(4) 0.0133(4) 0.0018(4)
Mo4 0.0386(5) 0.0434(6) 0.0433(6) -0.0129(4) 0.0095(4) 0.0033(4)
O1 0.035(3) 0.025(4) 0.033(4) 0.000(3) 0.007(3) -0.001(3)
O2 0.043(4) 0.024(4) 0.043(4) 0.002(3) 0.014(3) 0.003(3)
O3 0.051(4) 0.030(4) 0.052(5) -0.001(3) 0.010(3) 0.009(3)
O4 0.035(3) 0.030(4) 0.033(4) 0.003(3) 0.009(3) 0.002(3)
O5 0.037(4) 0.034(4) 0.035(4) -0.005(3) 0.006(3) 0.007(3)
O6 0.051(4) 0.072(6) 0.049(5) -0.012(4) 0.004(4) 0.004(4)
O7 0.032(4) 0.059(5) 0.036(4) -0.002(3) 0.012(3) 0.002(3)
O9 0.043(4) 0.029(4) 0.054(5) -0.002(3) 0.014(3) 0.003(3)
O10 0.048(4) 0.043(5) 0.054(5) -0.011(4) 0.014(3) 0.004(3)
O11 0.042(4) 0.060(5) 0.047(5) -0.011(4) 0.003(3) 0.005(3)
O12 0.057(5) 0.045(5) 0.064(5) 0.006(4) 0.031(4) -0.005(3)
O13 0.044(4) 0.040(4) 0.063(5) -0.003(4) 0.017(3) -0.010(3)
O14 0.050(4) 0.052(5) 0.077(6) -0.026(4) 0.020(4) 0.007(4)
C1 0.032(5) 0.035(6) 0.041(6) 0.010(5) 0.005(4) 0.004(4)
C2 0.040(6) 0.042(6) 0.044(7) -0.009(5) 0.014(5) 0.001(5)
C3 0.038(6) 0.028(6) 0.056(7) -0.010(5) 0.008(5) 0.005(4)
C4 0.043(6) 0.026(5) 0.045(7) 0.006(5) 0.006(5) 0.001(4)
C5 0.042(6) 0.026(5) 0.038(6) -0.002(5) 0.006(4) 0.000(4)
C6 0.054(6) 0.041(6) 0.045(7) 0.006(5) 0.029(5) 0.003(5)
C7 0.045(6) 0.053(7) 0.039(7) -0.002(6) 0.018(5) 0.010(5)
C8 0.038(6) 0.060(8) 0.038(6) -0.001(5) 0.014(5) 0.000(5)
C9 0.046(6) 0.049(7) 0.044(7) 0.006(5) 0.022(5) 0.014(5)
C10 0.050(6) 0.056(7) 0.036(7) -0.010(5) 0.013(5) -0.009(5)
C11 0.064(7) 0.057(8) 0.040(7) -0.015(6) 0.005(5) -0.012(6)
C12 0.077(9) 0.079(11) 0.067(10) -0.021(9) 0.001(8) -0.005(7)
N2 0.087(10) 0.148(15) 0.115(13) -0.088(12) 0.011(9) -0.034(9)
C14 0.103(11) 0.104(13) 0.059(10) -0.009(9) 0.027(8) -0.027(9)
C15 0.045(5) 0.040(6) 0.148(9) -0.003(6) 0.036(6) 0.005(4)
C16 0.049(5) 0.045(6) 0.141(8) -0.011(6) 0.043(6) 0.004(5)
C17 0.065(6) 0.061(7) 0.166(9) -0.002(7) 0.046(6) 0.006(5)
N3 0.079(6) 0.076(7) 0.197(9) 0.009(7) 0.053(6) 0.008(5)
C18 0.087(7) 0.071(7) 0.208(10) 0.016(7) 0.053(7) 0.017(6)
C19 0.064(6) 0.052(6) 0.185(9) 0.011(7) 0.049(6) 0.008(5)
C20 0.031(5) 0.038(6) 0.049(7) 0.001(5) 0.004(5) -0.007(4)
C21 0.050(7) 0.049(7) 0.052(8) 0.014(6) -0.012(5) -0.012(5)
C22 0.061(8) 0.077(11) 0.072(11) 0.028(9) 0.005(7) -0.012(7)
C23 0.046(7) 0.092(11) 0.052(9) -0.016(8) 0.011(6) -0.019(7)
C24 0.036(6) 0.068(9) 0.066(9) 0.006(7) 0.006(5) 0.000(5)
N1 0.032(4) 0.035(5) 0.041(5) 0.007(4) 0.005(4) 0.008(3)
C13 0.131(15) 0.149(18) 0.065(12) -0.061(12) 0.028(10) -0.029(14)
N4 0.052(6) 0.114(11) 0.042(7) 0.026(7) 0.001(5) -0.021(6)
O1W 0.135(9) 0.086(7) 0.064(6) -0.023(6) 0.031(6) -0.014(6)

loop_
_atom_type_symbol
_atom_type_description
_atom_type_scat_dispersion_real
_atom_type_scat_dispersion_imag
_atom_type_scat_source
C C 0.0033 0.0016 'International Tables Vol C Tables 4.2.6.8 and 6.1.1.4'
H H 0.0000 0.0000 'International Tables Vol C Tables 4.2.6.8 and 6.1.1.4'
Mo Mo -1.6832 0.6857 'International Tables Vol C Tables 4.2.6.8 and 6.1.1.4'
N N 0.0061 0.0033 'International Tables Vol C Tables 4.2.6.8 and 6.1.1.4'
O O 0.0106 0.0060 'International Tables Vol C Tables 4.2.6.8 and 6.1.1.4'

loop_
_geom_angle_atom_site_label_1
_geom_angle_atom_site_label_2
_geom_angle_atom_site_label_3
_geom_angle
_geom_angle_site_symmetry_1
_geom_angle_site_symmetry_3
_geom_angle_publ_flag
O13 Mo1 O11 104.6(3) . . ?
O13 Mo1 O9 102.5(3) . . ?
O11 Mo1 O9 101.1(3) . . ?
O13 Mo1 O4 94.9(3) . . ?
O11 Mo1 O4 153.2(3) . . ?
O9 Mo1 O4 92.4(3) . . ?
O13 Mo1 O5 165.0(3) . . ?
O11 Mo1 O5 90.1(3) . . ?
O9 Mo1 O5 77.5(2) . . ?
O4 Mo1 O5 70.2(2) . . ?
O13 Mo1 N1 90.5(3) . . ?
O11 Mo1 N1 84.4(3) . . ?
O9 Mo1 N1 163.9(3) . . ?
O4 Mo1 N1 76.9(3) . . ?
O5 Mo1 N1 87.5(2) . . ?
O3 Mo2 O2 103.7(3) . . ?
O3 Mo2 O5 102.4(3) . . ?
O2 Mo2 O5 100.5(3) . . ?
O3 Mo2 O1 104.5(3) . . ?
O2 Mo2 O1 99.6(3) . . ?
O5 Mo2 O1 141.3(3) . . ?
O3 Mo2 O4 98.0(3) . . ?
O2 Mo2 O4 158.3(3) . . ?
O5 Mo2 O4 75.5(3) . . ?
O1 Mo2 O4 73.7(2) . . ?
O3 Mo2 O1 178.5(3) . 3_856 ?
O2 Mo2 O1 76.2(2) . 3_856 ?
O5 Mo2 O1 76.1(2) . 3_856 ?
O1 Mo2 O1 77.0(2) . 3_856 ?
O4 Mo2 O1 82.1(2) . 3_856 ?
O10 Mo3 O12 104.5(3) . . ?
O10 Mo3 O4 98.5(3) . . ?
O12 Mo3 O4 104.6(3) . . ?
O10 Mo3 O7 98.7(3) . . ?
O12 Mo3 O7 100.4(3) . . ?
O4 Mo3 O7 144.9(3) . . ?
O10 Mo3 O1 101.6(3) . . ?
O12 Mo3 O1 153.8(3) . . ?
O4 Mo3 O1 72.5(2) . . ?
O7 Mo3 O1 74.2(2) . . ?
O10 Mo3 O2 171.8(3) . 3_856 ?
O12 Mo3 O2 83.3(3) . 3_856 ?
O4 Mo3 O2 81.5(2) . 3_856 ?
O7 Mo3 O2 77.3(3) . 3_856 ?
O1 Mo3 O2 70.5(2) . 3_856 ?
O14 Mo4 O6 104.7(4) . . ?
O14 Mo4 O7 101.3(3) . . ?
O6 Mo4 O7 97.1(3) . . ?
O14 Mo4 O9 95.6(3) . 3_856 ?
O6 Mo4 O9 99.0(3) . 3_856 ?
O7 Mo4 O9 152.9(3) . 3_856 ?
O14 Mo4 O1 94.3(3) . . ?
O6 Mo4 O1 160.1(3) . . ?
O7 Mo4 O1 73.3(2) . . ?
O9 Mo4 O1 84.5(2) 3_856 . ?
O14 Mo4 O5 164.5(3) . 3_856 ?
O6 Mo4 O5 88.6(3) . 3_856 ?
O7 Mo4 O5 84.6(2) . 3_856 ?
O9 Mo4 O5 74.2(2) 3_856 3_856 ?
O1 Mo4 O5 73.4(2) . 3_856 ?
Mo2 O1 Mo3 103.2(2) . . ?
Mo2 O1 Mo4 153.5(3) . . ?
Mo3 O1 Mo4 93.0(2) . . ?
Mo2 O1 Mo2 103.0(2) . 3_856 ?
Mo3 O1 Mo2 96.7(2) . 3_856 ?
Mo4 O1 Mo2 95.6(2) . 3_856 ?
Mo2 O2 Mo3 116.5(3) . 3_856 ?
Mo3 O4 Mo1 149.3(3) . . ?
Mo3 O4 Mo2 106.3(3) . . ?
Mo1 O4 Mo2 104.3(3) . . ?
Mo2 O5 Mo1 109.6(3) . . ?
Mo2 O5 Mo4 113.3(3) . 3_856 ?
Mo1 O5 Mo4 91.3(2) . 3_856 ?
Mo3 O7 Mo4 114.3(3) . . ?
Mo1 O9 Mo4 113.6(3) . 3_856 ?
C5 C1 C4 118.8(8) . . ?
C5 C1 C2 123.1(8) . . ?
C4 C1 C2 86.0(7) . . ?
C5 C1 H1A 108.9 . . ?
C4 C1 H1A 108.9 . . ?
C2 C1 H1A 108.9 . . ?
C10 C2 C1 123.3(8) . . ?
C10 C2 C3 118.1(9) . . ?
C1 C2 C3 86.6(7) . . ?
C10 C2 H2 108.9 . . ?
C1 C2 H2 108.9 . . ?
C3 C2 H2 108.9 . . ?
C15 C3 C4 123.2(9) . . ?
C15 C3 C2 119.4(10) . . ?
C4 C3 C2 86.0(7) . . ?
C15 C3 H3 108.7 . . ?
C4 C3 H3 108.7 . . ?
C2 C3 H3 108.7 . . ?
C20 C4 C1 119.2(8) . . ?
C20 C4 C3 120.7(8) . . ?
C1 C4 C3 87.3(7) . . ?
C20 C4 H4 109.2 . . ?
C1 C4 H4 109.2 . . ?
C3 C4 H4 109.2 . . ?
C6 C5 C9 118.4(9) . . ?
C6 C5 C1 119.5(9) . . ?
C9 C5 C1 122.0(9) . . ?
C5 C6 C7 118.5(10) . . ?
C5 C6 H6 120.7 . . ?
C7 C6 H6 120.7 . . ?
N1 C7 C6 124.0(9) . . ?
N1 C7 H7 118.0 . . ?
C6 C7 H7 118.0 . . ?
C9 C8 N1 123.9(10) . . ?
C9 C8 H8 118.0 . . ?
N1 C8 H8 118.0 . . ?
C8 C9 C5 118.7(9) . . ?
C8 C9 H9 120.7 . . ?
C5 C9 H9 120.7 . . ?
C11 C10 C14 118.2(11) . . ?
C11 C10 C2 124.8(10) . . ?
C14 C10 C2 116.9(11) . . ?
C12 C11 C10 121.8(13) . . ?
C12 C11 H11 119.1 . . ?
C10 C11 H11 119.1 . . ?
C11 C12 N2 120.3(15) . . ?
C11 C12 H12 119.9 . . ?
N2 C12 H12 119.9 . . ?
C12 N2 C13 120.8(13) . . ?
C12 N2 H2N 119.6 . . ?
C13 N2 H2N 119.6 . . ?
C13 C14 C10 119.2(15) . . ?
C13 C14 H14 120.4 . . ?
C10 C14 H14 120.4 . . ?
C19 C15 C16 117.2(12) . . ?
C19 C15 C3 119.9(12) . . ?
C16 C15 C3 122.8(11) . . ?
C17 C16 C15 120.4(12) . . ?
C17 C16 H16 119.8 . . ?
C15 C16 H16 119.8 . . ?
N3 C17 C16 123.3(15) . . ?
N3 C17 H17 118.3 . . ?
C16 C17 H17 118.3 . . ?
C17 N3 C18 116.8(14) . . ?
N3 C18 C19 123.1(15) . . ?
N3 C18 H18 118.4 . . ?
C19 C18 H18 118.4 . . ?
C15 C19 C18 119.0(14) . . ?
C15 C19 H19 120.5 . . ?
C18 C19 H19 120.5 . . ?
C21 C20 C24 116.6(11) . . ?
C21 C20 C4 124.7(10) . . ?
C24 C20 C4 118.7(10) . . ?
C22 C21 C20 120.7(13) . . ?
C22 C21 H21 119.6 . . ?
C20 C21 H21 119.6 . . ?
N4 C22 C21 121.9(13) . . ?
N4 C22 H22 119.1 . . ?
C21 C22 H22 119.1 . . ?
N4 C23 C24 120.2(13) . . ?
N4 C23 H23 119.9 . . ?
C24 C23 H23 119.9 . . ?
C23 C24 C20 119.8(12) . . ?
C23 C24 H24 120.1 . . ?
C20 C24 H24 120.1 . . ?
C7 N1 C8 116.2(8) . . ?
C7 N1 Mo1 121.6(6) . . ?
C8 N1 Mo1 122.2(7) . . ?
N2 C13 C14 119.7(16) . . ?
N2 C13 H13 120.2 . . ?
C14 C13 H13 120.2 . . ?
C22 N4 C23 120.7(12) . . ?
C22 N4 H4N 119.7 . . ?
C23 N4 H4N 119.7 . . ?

loop_
_geom_bond_atom_site_label_1
_geom_bond_atom_site_label_2
_geom_bond_distance
_geom_bond_site_symmetry_2
_geom_bond_publ_flag
Mo1 O13 1.695(7) . ?
Mo1 O11 1.715(7) . ?
Mo1 O9 1.886(6) . ?
Mo1 O4 2.114(6) . ?
Mo1 O5 2.233(6) . ?
Mo1 N1 2.277(8) . ?
Mo2 O3 1.693(6) . ?
Mo2 O2 1.747(6) . ?
Mo2 O5 1.900(6) . ?
Mo2 O1 1.942(6) . ?
Mo2 O4 2.170(6) . ?
Mo2 O1 2.467(6) 3_856 ?
Mo3 O10 1.701(7) . ?
Mo3 O12 1.715(7) . ?
Mo3 O4 1.923(6) . ?
Mo3 O7 1.943(6) . ?
Mo3 O1 2.236(6) . ?
Mo3 O2 2.373(6) 3_856 ?
Mo4 O14 1.696(7) . ?
Mo4 O6 1.712(7) . ?
Mo4 O7 1.948(7) . ?
Mo4 O9 1.983(6) 3_856 ?
Mo4 O1 2.270(6) . ?
Mo4 O5 2.296(6) 3_856 ?
O1 Mo2 2.467(6) 3_856 ?
O2 Mo3 2.373(6) 3_856 ?
O5 Mo4 2.296(6) 3_856 ?
O9 Mo4 1.983(6) 3_856 ?
C1 C5 1.510(13) . ?
C1 C4 1.559(13) . ?
C1 C2 1.570(13) . ?
C1 H1A 0.9800 . ?
C2 C10 1.476(14) . ?
C2 C3 1.570(13) . ?
C2 H2 0.9800 . ?
C3 C15 1.487(15) . ?
C3 C4 1.560(13) . ?
C3 H3 0.9800 . ?
C4 C20 1.486(14) . ?
C4 H4 0.9800 . ?
C5 C6 1.367(13) . ?
C5 C9 1.404(13) . ?
C6 C7 1.375(14) . ?
C6 H6 0.9300 . ?
C7 N1 1.337(12) . ?
C7 H7 0.9300 . ?
C8 C9 1.347(14) . ?
C8 N1 1.347(12) . ?
C8 H8 0.9300 . ?
C9 H9 0.9300 . ?
C10 C11 1.366(15) . ?
C10 C14 1.396(16) . ?
C11 C12 1.325(16) . ?
C11 H11 0.9300 . ?
C12 N2 1.342(19) . ?
C12 H12 0.9300 . ?
N2 C13 1.36(2) . ?
N2 H2N 0.8600 . ?
C14 C13 1.36(2) . ?
C14 H14 0.9300 . ?
C15 C19 1.374(17) . ?
C15 C16 1.400(17) . ?
C16 C17 1.390(17) . ?
C16 H16 0.9300 . ?
C17 N3 1.321(17) . ?
C17 H17 0.9300 . ?
N3 C18 1.36(2) . ?
C18 C19 1.413(19) . ?
C18 H18 0.9300 . ?
C19 H19 0.9300 . ?
C20 C21 1.399(14) . ?
C20 C24 1.402(15) . ?
C21 C22 1.327(17) . ?
C21 H21 0.9300 . ?
C22 N4 1.323(17) . ?
C22 H22 0.9300 . ?
C23 N4 1.343(16) . ?
C23 C24 1.371(16) . ?
C23 H23 0.9300 . ?
C24 H24 0.9300 . ?
C13 H13 0.9300 . ?
N4 H4N 0.8600 . ?
